data_1519247
loop_
_publ_author_name
'Threlfall, Terry L.'
'Coles, Simon J.'
'Hursthouse, Michael B.'
'Mayer, Thomas A.'

_publ_section_title
;
 4-Amino-N-(1H-pyridin-2-ylidene)-benzenesulfonamide and tetrahydro-furan
 solvate
;
_journal_name_full 'Crystal Structure Report Archive'
_journal_page_first 183
_journal_year 2000
_chemical_formula_sum 'C15 H19 N3 O3 S'
_chemical_formula_weight 321.39
_space_group_IT_number 14
_symmetry_cell_setting monoclinic
_symmetry_space_group_name_Hall '-P 2ybc'
_symmetry_space_group_name_H-M 'P 1 21/c 1'
_atom_sites_solution_hydrogens geom
_atom_sites_solution_primary direct
_atom_sites_solution_secondary difmap
_cell_angle_alpha 90.00
_cell_angle_beta 107.27(3)
_cell_angle_gamma 90.00
_cell_formula_units_Z 4
_cell_length_a 10.970(2)
_cell_length_b 12.766(3)
_cell_length_c 11.500(2)
_cell_measurement_temperature 150(2)
_cell_measurement_theta_max 27.48
_cell_measurement_theta_min 3.19
_cell_volume 1537.9(6)
_computing_cell_refinement 'DENZO & COLLECT'
_computing_data_collection 'DENZO (Otwinowski & Minor, 1997) & COLLECT (Hooft, 1998)'
_computing_data_reduction 'DENZO & COLLECT'
_computing_structure_refinement 'SHELXL-97 (Sheldrick, 1997)'
_computing_structure_solution 'SHELXS-97 (Sheldrick, 1997)'
_diffrn_ambient_temperature 150(2)
_diffrn_detector_area_resol_mean 9.091
_diffrn_measured_fraction_theta_full 0.971
_diffrn_measured_fraction_theta_max 0.971
_diffrn_measurement_device_type 'Nonius KappaCCD'
_diffrn_measurement_method '\f and \w scans'
_diffrn_radiation_monochromator graphite
_diffrn_radiation_source 'Nonius FR591 rotating anode'
_diffrn_radiation_type MoK\a
_diffrn_radiation_wavelength 0.71073
_diffrn_reflns_av_R_equivalents 0.0535
_diffrn_reflns_av_sigmaI/netI 0.0464
_diffrn_reflns_limit_h_max 13
_diffrn_reflns_limit_h_min -14
_diffrn_reflns_limit_k_max 16
_diffrn_reflns_limit_k_min -16
_diffrn_reflns_limit_l_max 14
_diffrn_reflns_limit_l_min -12
_diffrn_reflns_number 10925
_diffrn_reflns_theta_full 27.48
_diffrn_reflns_theta_max 27.48
_diffrn_reflns_theta_min 3.19
_exptl_absorpt_coefficient_mu 0.227
_exptl_absorpt_correction_T_max 0.972
_exptl_absorpt_correction_T_min 0.903
_exptl_absorpt_correction_type multi-scan
_exptl_crystal_colour colourless
_exptl_crystal_density_diffrn 1.388
_exptl_crystal_density_method 'not measured'
_exptl_crystal_description block
_exptl_crystal_F_000 680
_exptl_crystal_size_max 0.5
_exptl_crystal_size_mid 0.375
_exptl_crystal_size_min 0.125
_refine_diff_density_max 0.282
_refine_diff_density_min -0.425
_refine_diff_density_rms 0.055
_refine_ls_extinction_coef 0.011(2)
_refine_ls_extinction_expression Fc^*^=kFc[1+0.001xFc^2^\l^3^/sin(2\q)]^-1/4^
_refine_ls_extinction_method SHELXL
_refine_ls_goodness_of_fit_ref 1.034
_refine_ls_hydrogen_treatment mixed
_refine_ls_matrix_type full
_refine_ls_number_parameters 276
_refine_ls_number_reflns 3423
_refine_ls_number_restraints 0
_refine_ls_restrained_S_all 1.034
_refine_ls_R_factor_all 0.0560
_refine_ls_R_factor_gt 0.0419
_refine_ls_shift/su_max 0.001
_refine_ls_shift/su_mean 0.000
_refine_ls_structure_factor_coef Fsqd
_refine_ls_weighting_details 'calc w=1/[\s^2^(Fo^2^)+(0.0608P)^2^+0.4757P] where P=(Fo^2^+2Fc^2^)/3'
_refine_ls_weighting_scheme calc
_refine_ls_wR_factor_gt 0.1050
_refine_ls_wR_factor_ref 0.1142
_reflns_number_gt 2759
_reflns_number_total 3423
_reflns_threshold_expression >2sigma(I)
_cod_data_source_file eCrystal-183.cif
_cod_data_source_block 00tam016
_cod_depositor_comments
;
Citation :
Threlfall, Terry L and Coles, Simon J. and Hursthouse, Michael B. and 
Mayer, Thomas A. (2000) 
University of Southampton, Crystal Structure Report Archive. 
(doi:10.5258/ecrystals/183)

More at:
http://ecrystals.chem.soton.ac.uk/183/
;
_cod_original_cell_volume 1537.8(5)
_cod_original_sg_symbol_H-M P21/c
_cod_database_code 1519247

loop_
_symmetry_equiv_pos_as_xyz
'x, y, z'
'-x, y+1/2, -z+1/2'
'-x, -y, -z'
'x, -y-1/2, z-1/2'

loop_
_atom_site_label
_atom_site_type_symbol
_atom_site_fract_x
_atom_site_fract_y
_atom_site_fract_z
_atom_site_U_iso_or_equiv
_atom_site_adp_type
_atom_site_occupancy
_atom_site_symmetry_multiplicity
_atom_site_calc_flag
_atom_site_refinement_flags
_atom_site_disorder_assembly
_atom_site_disorder_group
C34 C 0.2351(2) 0.16374(18) 0.2622(2) 0.0442(5) Uani 1 1 d . . .
C31 C 0.1932(2) 0.19996(18) 0.4381(2) 0.0459(5) Uani 1 1 d . . .
C32 C 0.2808(3) 0.28768(18) 0.4229(2) 0.0516(6) Uani 1 1 d . . .
C33 C 0.3210(3) 0.2545(2) 0.3121(2) 0.0557(6) Uani 1 1 d . . .
H16 H 0.4635(18) 0.1127(15) 0.5269(18) 0.028(5) Uiso 1 1 d . . .
H21 H 0.8571(19) 0.1930(15) 0.7036(18) 0.029(5) Uiso 1 1 d . . .
H18 H 1.150(2) -0.0782(17) 0.7882(19) 0.039(5) Uiso 1 1 d . . .
H15 H 0.6342(19) 0.2005(16) 0.6643(18) 0.030(5) Uiso 1 1 d . . .
H12 H 0.434(2) -0.0748(17) 0.8042(19) 0.039(5) Uiso 1 1 d . . .
H17 H 1.047(2) -0.0278(18) 0.920(2) 0.044(6) Uiso 1 1 d . . .
H20 H 0.960(2) 0.1516(17) 0.5585(19) 0.034(5) Uiso 1 1 d . . .
H13 H 0.605(2) 0.0154(16) 0.9380(19) 0.036(5) Uiso 1 1 d . . .
H11 H 0.301(2) -0.0957(19) 0.600(2) 0.043(6) Uiso 1 1 d . . .
H34B H 0.154(2) 0.1854(17) 0.207(2) 0.047(6) Uiso 1 1 d . . .
H10 H 0.306(2) -0.0176(18) 0.494(2) 0.043(6) Uiso 1 1 d . . .
H31A H 0.217(3) 0.173(2) 0.520(3) 0.061(8) Uiso 1 1 d . . .
H19 H 1.110(2) 0.0138(18) 0.600(2) 0.047(6) Uiso 1 1 d . . .
H31B H 0.105(2) 0.2209(19) 0.406(2) 0.051(7) Uiso 1 1 d . . .
H32A H 0.354(3) 0.295(2) 0.494(3) 0.063(8) Uiso 1 1 d . . .
H32B H 0.235(3) 0.351(2) 0.411(2) 0.062(7) Uiso 1 1 d . . .
H34A H 0.274(3) 0.112(2) 0.227(2) 0.065(8) Uiso 1 1 d . . .
H33A H 0.415(4) 0.232(3) 0.338(3) 0.093(10) Uiso 1 1 d . . .
H33B H 0.312(3) 0.307(3) 0.257(3) 0.094(11) Uiso 1 1 d . . .
S11 S 0.77361(4) 0.17191(3) 0.91245(4) 0.02365(15) Uani 1 1 d . . .
O11 O 0.75923(12) 0.17307(9) 1.03287(11) 0.0306(3) Uani 1 1 d . . .
N12 N 0.89083(13) 0.09406(11) 0.92135(12) 0.0238(3) Uani 1 1 d . . .
O12 O 0.79085(11) 0.27264(9) 0.86156(11) 0.0287(3) Uani 1 1 d . . .
N13 N 1.02768(13) 0.00330(11) 0.84384(13) 0.0238(3) Uani 1 1 d . . .
C17 C 0.93947(14) 0.08131(12) 0.82707(14) 0.0216(3) Uani 1 1 d . . .
C14 C 0.63691(15) 0.11446(12) 0.81363(15) 0.0237(3) Uani 1 1 d . . .
C21 C 0.91354(16) 0.13747(13) 0.71611(15) 0.0247(4) Uani 1 1 d . . .
O31 O 0.21304(13) 0.11575(10) 0.36529(13) 0.0405(3) Uani 1 1 d . . .
C18 C 1.08824(17) -0.02281(14) 0.76113(16) 0.0286(4) Uani 1 1 d . . .
N11 N 0.32880(15) -0.03937(13) 0.57384(16) 0.0329(4) Uani 1 1 d . . .
C13 C 0.57563(17) 0.03298(13) 0.85548(16) 0.0289(4) Uani 1 1 d . . .
C11 C 0.43010(15) 0.00998(13) 0.65356(16) 0.0258(4) Uani 1 1 d . . .
C12 C 0.47369(17) -0.01815(14) 0.77711(17) 0.0299(4) Uani 1 1 d . . .
C15 C 0.59309(15) 0.14449(13) 0.69214(15) 0.0243(3) Uani 1 1 d . . .
C16 C 0.49107(16) 0.09290(13) 0.61298(16) 0.0258(4) Uani 1 1 d . . .
C19 C 1.06372(17) 0.03010(15) 0.65456(16) 0.0314(4) Uani 1 1 d . . .
C20 C 0.97489(16) 0.11184(14) 0.63281(16) 0.0291(4) Uani 1 1 d . . .

loop_
_atom_site_aniso_label
_atom_site_aniso_U_11
_atom_site_aniso_U_22
_atom_site_aniso_U_33
_atom_site_aniso_U_23
_atom_site_aniso_U_13
_atom_site_aniso_U_12
C34 0.0473(13) 0.0445(12) 0.0431(12) -0.0009(10) 0.0170(10) 0.0001(10)
C31 0.0495(13) 0.0494(12) 0.0449(13) 0.0100(10) 0.0232(10) 0.0135(10)
C32 0.0636(15) 0.0307(11) 0.0518(14) -0.0006(10) 0.0035(12) 0.0072(10)
C33 0.0566(15) 0.0577(14) 0.0547(15) 0.0098(12) 0.0195(12) -0.0184(12)
S11 0.0261(2) 0.0223(2) 0.0222(2) -0.00197(15) 0.00656(16) 0.00425(15)
O11 0.0357(7) 0.0342(7) 0.0230(6) -0.0035(5) 0.0102(5) 0.0069(5)
N12 0.0244(7) 0.0260(7) 0.0212(7) 0.0008(5) 0.0069(5) 0.0052(5)
O12 0.0324(7) 0.0212(6) 0.0316(7) -0.0012(5) 0.0080(5) 0.0028(5)
N13 0.0235(7) 0.0265(7) 0.0213(7) 0.0002(6) 0.0067(5) 0.0032(5)
C17 0.0197(7) 0.0219(7) 0.0219(8) -0.0019(6) 0.0041(6) -0.0011(6)
C14 0.0234(8) 0.0228(8) 0.0258(8) 0.0005(7) 0.0086(6) 0.0043(6)
C21 0.0226(8) 0.0248(8) 0.0254(8) 0.0012(7) 0.0052(6) 0.0008(6)
O31 0.0401(8) 0.0326(7) 0.0495(8) 0.0046(6) 0.0143(6) -0.0018(6)
C18 0.0261(8) 0.0326(9) 0.0272(9) -0.0014(7) 0.0082(7) 0.0044(7)
N11 0.0307(8) 0.0328(8) 0.0365(9) -0.0011(7) 0.0121(7) -0.0081(6)
C13 0.0322(9) 0.0283(9) 0.0276(9) 0.0045(7) 0.0112(7) 0.0049(7)
C11 0.0231(8) 0.0239(8) 0.0323(9) -0.0027(7) 0.0111(7) 0.0019(6)
C12 0.0310(9) 0.0254(9) 0.0364(10) 0.0050(7) 0.0145(8) 0.0002(7)
C15 0.0237(8) 0.0237(8) 0.0265(8) 0.0006(7) 0.0092(7) 0.0008(6)
C16 0.0252(8) 0.0281(8) 0.0252(9) 0.0009(7) 0.0091(7) 0.0011(6)
C19 0.0297(9) 0.0408(10) 0.0261(9) 0.0005(8) 0.0118(7) 0.0045(7)
C20 0.0275(9) 0.0361(9) 0.0237(9) 0.0036(7) 0.0075(7) -0.0022(7)

loop_
_atom_type_symbol
_atom_type_description
_atom_type_scat_dispersion_real
_atom_type_scat_dispersion_imag
_atom_type_scat_source
C C 0.0033 0.0016 'International Tables Vol C Tables 4.2.6.8 and 6.1.1.4'
H H 0.0000 0.0000 'International Tables Vol C Tables 4.2.6.8 and 6.1.1.4'
N N 0.0061 0.0033 'International Tables Vol C Tables 4.2.6.8 and 6.1.1.4'
O O 0.0106 0.0060 'International Tables Vol C Tables 4.2.6.8 and 6.1.1.4'
S S 0.1246 0.1234 'International Tables Vol C Tables 4.2.6.8 and 6.1.1.4'

loop_
_geom_angle_atom_site_label_1
_geom_angle_atom_site_label_2
_geom_angle_atom_site_label_3
_geom_angle
_geom_angle_site_symmetry_1
_geom_angle_site_symmetry_3
O31 C34 C33 105.00(19) . .
O31 C31 C32 106.17(17) . .
C31 C32 C33 103.88(19) . .
C34 C33 C32 103.29(19) . .
O11 S11 O12 116.38(7) . .
O11 S11 N12 105.05(7) . .
O12 S11 N12 112.18(7) . .
O11 S11 C14 108.13(8) . .
O12 S11 C14 107.40(8) . .
N12 S11 C14 107.32(7) . .
C17 N12 S11 121.52(11) . .
C18 N13 C17 123.84(15) . .
N12 C17 N13 114.03(14) . .
N12 C17 C21 129.75(15) . .
N13 C17 C21 116.22(15) . .
C15 C14 C13 119.52(16) . .
C15 C14 S11 120.72(13) . .
C13 C14 S11 119.64(13) . .
C20 C21 C17 120.14(16) . .
C34 O31 C31 105.07(16) . .
N13 C18 C19 120.40(16) . .
C12 C13 C14 120.52(16) . .
N11 C11 C16 119.83(16) . .
N11 C11 C12 121.71(16) . .
C16 C11 C12 118.44(15) . .
C13 C12 C11 120.53(16) . .
C16 C15 C14 120.10(16) . .
C15 C16 C11 120.86(16) . .
C18 C19 C20 118.32(17) . .
C21 C20 C19 121.08(17) . .

loop_
_geom_bond_atom_site_label_1
_geom_bond_atom_site_label_2
_geom_bond_distance
_geom_bond_site_symmetry_2
C34 O31 1.417(3) .
C34 C33 1.495(3) .
C31 O31 1.418(3) .
C31 C32 1.518(3) .
C32 C33 1.528(4) .
S11 O11 1.4397(13) .
S11 O12 1.4482(12) .
S11 N12 1.6042(14) .
S11 C14 1.7511(18) .
N12 C17 1.353(2) .
N13 C18 1.354(2) .
N13 C17 1.362(2) .
C17 C21 1.417(2) .
C14 C15 1.390(2) .
C14 C13 1.399(2) .
C21 C20 1.364(2) .
C18 C19 1.354(3) .
N11 C11 1.367(2) .
C13 C12 1.375(3) .
C11 C16 1.404(2) .
C11 C12 1.405(2) .
C15 C16 1.382(2) .
C19 C20 1.399(3) .
